data_7011624
loop_
_publ_author_name
'Thorn, Matthew G.'
'Lee, Jongtaik'
'Fanwick, Phillip E.'
'Rothwell, Ian P.'

_publ_section_title
;
 Synthesis, structure and molecular dynamics of ??2-iminoacyl compounds
 [Cp(ArO)Zr(??2-ButNCCH2Ph)(CH2Ph)] and [Cp(ArO)Zr(??2-ButNCCH2Ph)2]
;
_journal_issue 17
_journal_name_full 'Journal of the Chemical Society, Dalton Transactions'
_journal_page_first 3398
_journal_paper_doi 10.1039/b202244n
_journal_year 2002
_chemical_formula_sum 'C45.66 H56.98 N O Zr'
_chemical_formula_weight 727.09
_chemical_name_systematic ' ?'
_space_group_IT_number 14
_symmetry_cell_setting monoclinic
_symmetry_space_group_name_Hall '-P 2yn'
_symmetry_space_group_name_H-M 'P 1 21/n 1'
_atom_type_scat_source 'International Tables for Crystallography (Vol C)'
_audit_creation_date 27-08-98
_audit_creation_method from_MolEN_and_SHELXL
_audit_update_record ' ?'
_cell_angle_alpha 90.00
_cell_angle_beta 100.265(3)
_cell_angle_gamma 90.00
_cell_formula_units_Z 8
_cell_length_a 16.5371(8)
_cell_length_b 17.3716(10)
_cell_length_c 31.2041(10)
_cell_measurement_reflns_used 38266
_cell_measurement_temperature 203
_cell_measurement_theta_max 30
_cell_measurement_theta_min 4
_cell_volume 8820.7(7)
_computing_cell_refinement DENZO/SCALEPACK_(Otwinowski,_1996)
_computing_data_collection Collect_(Nonius,_1998)
_computing_data_reduction DENZO/SCALEPACK_(Otwinowski,_1996)
_computing_molecular_graphics
;
ORTEP (Johnson, 1976)
Xtal_GX (Hall, 1995)
PLUTON (Spek, 1991)
;
_computing_publication_material CIF_VAX_MolEN_(Fair,_1990)
_computing_structure_refinement SHELX97_(Sheldrick,_1997)
_computing_structure_solution PATTY_(DIRDIF92,_Beurskins,_1992)
_diffrn_ambient_temperature 203
_diffrn_radiation_type MO-K\a
_diffrn_radiation_wavelength 0.71073
_diffrn_reflns_av_R_equivalents 0.140
_diffrn_reflns_limit_h_max 23
_diffrn_reflns_limit_h_min 0
_diffrn_reflns_limit_k_max 22
_diffrn_reflns_limit_k_min 0
_diffrn_reflns_limit_l_max 39
_diffrn_reflns_limit_l_min -40
_diffrn_reflns_number 38266
_diffrn_reflns_theta_max 30.15
_diffrn_reflns_theta_min 4.00
_exptl_absorpt_coefficient_mu 0.272
_exptl_absorpt_correction_T_max 0.9666
_exptl_absorpt_correction_T_min 0.7028
_exptl_absorpt_correction_type refined_empirical_(Otwinowski_&_Minor,_1996
_exptl_crystal_colour 'pale yellow'
_exptl_crystal_density_diffrn 1.09
_exptl_crystal_description chunk
_exptl_crystal_F_000 3104
_exptl_crystal_size_max 0.31
_exptl_crystal_size_mid 0.25
_exptl_crystal_size_min 0.13
_refine_diff_density_max 0.68
_refine_diff_density_min -0.71
_refine_ls_extinction_coef 0.12E-02
_refine_ls_extinction_method SHELXL97_(Sheldrick_1997)
_refine_ls_goodness_of_fit_ref 1.062
_refine_ls_hydrogen_treatment H_atoms_riding
_refine_ls_matrix_type full
_refine_ls_number_parameters 888
_refine_ls_number_reflns 10901
_refine_ls_number_restraints 0
_refine_ls_R_factor_gt 0.084
_refine_ls_shift/su_max 0.002
_refine_ls_structure_factor_coef Fsqd
_refine_ls_weighting_details 'w=1/[\s^2^(Fo^2^)+(0.1266P)^2^+0.0000P] where P=(Fo^2^+2Fc^2^)/3'
_refine_ls_weighting_scheme calc
_refine_ls_wR_factor_ref 0.207
_reflns_number_gt 6065
_reflns_number_total 10901
_reflns_threshold_expression >2.0\s(I)
_cod_data_source_file b202244n.txt
_cod_data_source_block MT48G
_cod_depositor_comments
;
The following automatic conversions were performed:
'_refine_ls_weighting_scheme' value 'calc ' changed to 'calc' according to
'/home/saulius/struct/CIF-dictionaries/cif_core.dic' dictionary named
'cif_core.dic' version 2.4.1 from 2010-06-29.

Automatic conversion script
Id: cif_fix_enum 1527 2010-12-29 10:47:43Z saulius 
;
_cod_original_cell_volume 8820.7(13)
_cod_original_sg_symbol_H-M 'p 1 21/n 1'
_cod_original_formula_sum 'C45.66 H56.98 N1 O1 Zr1'
_cod_database_code 7011624

loop_
_symmetry_equiv_pos_as_xyz
'x, y, z'
'-x+1/2, y+1/2, -z+1/2'
'-x, -y, -z'
'x+1/2, -y+1/2, z+1/2'

loop_
_atom_site_aniso_label
_atom_site_aniso_U_11
_atom_site_aniso_U_22
_atom_site_aniso_U_33
_atom_site_aniso_U_12
_atom_site_aniso_U_13
_atom_site_aniso_U_23
Zr(1) 0.0307(5) 0.0258(6) 0.0400(5) -0.0016(4) 0.0085(4) -0.0023(4)
Zr(2) 0.0298(5) 0.0263(6) 0.0344(5) 0.0015(4) 0.0081(3) 0.0042(3)
O(110) 0.032(3) 0.028(4) 0.048(3) 0.007(3) 0.007(2) -0.001(3)
O(210) 0.030(3) 0.033(4) 0.030(3) -0.005(3) 0.003(2) 0.003(2)
N(17) 0.039(4) 0.030(5) 0.043(4) -0.011(4) 0.016(3) -0.005(3)
N(27) 0.032(4) 0.029(5) 0.048(4) 0.003(3) 0.017(3) 0.006(3)
C(11) 0.042(6) 0.031(6) 0.085(8) -0.002(5) 0.022(5) -0.014(6)
C(12) 0.044(6) 0.110(11) 0.048(6) -0.039(7) 0.024(5) -0.022(7)
C(13) 0.055(7) 0.047(8) 0.095(8) -0.013(6) 0.016(6) 0.037(6)
C(14) 0.059(7) 0.059(8) 0.078(7) -0.044(7) 0.025(5) -0.030(6)
C(15) 0.040(6) 0.057(8) 0.053(6) -0.018(6) -0.005(4) 0.011(5)
C(18) 0.031(5) 0.026(5) 0.049(5) -0.005(4) 0.009(4) -0.006(4)
C(19) 0.047(6) 0.035(6) 0.061(6) 0.010(5) 0.009(4) -0.002(5)
C(21) 0.040(6) 0.038(6) 0.062(6) -0.003(5) 0.007(5) 0.004(5)
C(22) 0.021(5) 0.048(7) 0.059(6) 0.010(5) -0.002(4) -0.004(5)
C(23) 0.043(6) 0.034(6) 0.081(7) 0.014(5) 0.019(5) 0.024(5)
C(24) 0.031(5) 0.035(7) 0.085(7) 0.011(5) -0.005(5) -0.021(5)
C(25) 0.049(6) 0.069(8) 0.047(6) 0.032(6) 0.024(5) 0.010(5)
C(28) 0.031(5) 0.024(5) 0.052(5) 0.002(4) 0.014(4) 0.007(4)
C(29) 0.037(5) 0.033(6) 0.048(5) 0.000(4) 0.013(4) 0.005(4)
C(111) 0.040(5) 0.031(6) 0.040(5) -0.003(5) 0.011(4) -0.011(4)
C(112) 0.041(5) 0.024(5) 0.042(5) -0.010(4) 0.016(4) -0.002(4)
C(113) 0.048(6) 0.019(5) 0.057(6) -0.001(4) 0.017(4) -0.008(4)
C(114) 0.071(7) 0.039(6) 0.026(4) -0.011(5) 0.002(4) -0.003(4)
C(115) 0.051(6) 0.027(6) 0.048(5) -0.004(5) 0.007(4) 0.002(4)
C(116) 0.046(6) 0.031(6) 0.045(5) -0.002(5) 0.002(4) 0.003(4)
C(121) 0.029(5) 0.017(5) 0.045(5) -0.003(4) 0.010(4) -0.001(4)
C(122) 0.052(6) 0.033(6) 0.039(5) -0.004(5) 0.012(4) -0.011(4)
C(123) 0.035(5) 0.037(6) 0.080(7) 0.000(5) 0.015(5) -0.015(5)
C(124) 0.066(7) 0.038(6) 0.050(6) 0.005(5) -0.006(5) -0.010(4)
C(125) 0.045(6) 0.040(7) 0.064(6) 0.006(5) 0.013(5) 0.000(5)
C(126) 0.032(5) 0.025(5) 0.050(5) 0.008(4) -0.002(4) -0.004(4)
C(141) 0.112(9) 0.049(8) 0.048(6) 0.010(7) 0.015(6) -0.003(5)
C(142) 0.28(2) 0.26(2) 0.057(8) 0.17(2) 0.040(10) -0.048(11)
C(143) 0.188(18) 0.27(3) 0.072(10) 0.036(18) -0.021(10) -0.078(12)
C(144) 0.67(5) 0.122(17) 0.150(14) -0.04(2) 0.30(2) -0.015(12)
C(161) 0.045(6) 0.029(6) 0.045(5) 0.003(5) 0.000(4) 0.001(4)
C(162) 0.075(7) 0.048(7) 0.062(6) 0.027(6) 0.003(5) 0.001(5)
C(163) 0.057(6) 0.028(6) 0.060(6) 0.010(5) -0.002(5) -0.008(4)
C(164) 0.044(6) 0.047(7) 0.064(6) 0.014(5) -0.001(5) 0.003(5)
C(171) 0.037(5) 0.046(7) 0.059(6) -0.008(5) 0.012(4) 0.004(5)
C(172) 0.049(6) 0.060(8) 0.094(7) -0.016(6) 0.036(5) -0.001(6)
C(173) 0.055(6) 0.026(6) 0.089(7) 0.006(5) 0.023(5) 0.010(5)
C(174) 0.043(6) 0.057(8) 0.077(6) -0.013(5) 0.009(5) 0.008(5)
C(180) 0.045(6) 0.050(7) 0.060(6) 0.002(5) -0.004(5) 0.013(5)
C(181) 0.031(5) 0.050(7) 0.033(4) 0.003(5) 0.000(4) 0.011(4)
C(182) 0.050(6) 0.063(8) 0.042(5) 0.007(6) 0.011(4) 0.003(5)
C(183) 0.089(9) 0.062(8) 0.050(6) -0.005(7) 0.015(6) -0.021(5)
C(184) 0.121(12) 0.057(9) 0.045(6) -0.022(8) 0.007(7) -0.004(5)
C(185) 0.070(8) 0.083(11) 0.081(8) -0.032(8) -0.022(6) 0.009(7)
C(186) 0.072(8) 0.045(7) 0.065(6) 0.009(6) 0.009(5) 0.012(5)
C(191) 0.031(5) 0.045(7) 0.042(5) 0.010(5) 0.013(4) -0.001(4)
C(192) 0.060(7) 0.048(8) 0.064(6) 0.012(6) 0.020(5) -0.002(5)
C(193) 0.055(7) 0.055(8) 0.081(7) 0.007(6) -0.001(6) -0.016(6)
C(194) 0.098(10) 0.086(11) 0.076(9) 0.032(9) -0.015(7) -0.030(8)
C(195) 0.079(9) 0.130(14) 0.048(6) 0.043(9) 0.031(6) 0.013(7)
C(196) 0.048(6) 0.052(7) 0.067(6) 0.001(5) 0.012(5) 0.015(5)
C(211) 0.038(5) 0.043(6) 0.026(5) 0.008(5) 0.007(4) 0.004(4)
C(212) 0.032(5) 0.037(6) 0.033(5) 0.001(4) 0.009(4) -0.001(4)
C(213) 0.048(5) 0.052(7) 0.034(5) 0.002(5) 0.010(4) 0.007(4)
C(214) 0.049(6) 0.044(6) 0.034(5) 0.005(5) 0.009(4) 0.008(4)
C(215) 0.050(6) 0.041(6) 0.030(5) 0.007(5) 0.004(4) -0.003(4)
C(216) 0.046(5) 0.030(6) 0.033(5) 0.001(5) 0.002(4) -0.003(4)
C(221) 0.055(6) 0.029(5) 0.027(4) 0.000(5) 0.007(4) 0.012(4)
C(222) 0.039(5) 0.043(6) 0.048(5) 0.004(5) 0.010(4) 0.010(4)
C(223) 0.070(7) 0.028(6) 0.048(5) -0.008(5) 0.014(5) -0.009(4)
C(224) 0.051(6) 0.044(7) 0.049(6) -0.010(5) 0.000(5) 0.005(5)
C(225) 0.045(6) 0.032(6) 0.067(6) -0.023(5) -0.010(5) 0.021(5)
C(226) 0.028(5) 0.048(7) 0.046(5) 0.002(4) 0.010(4) 0.011(4)
C(241) 0.060(6) 0.071(9) 0.041(5) -0.010(6) 0.018(5) 0.002(5)
C(242) 0.249(19) 0.100(12) 0.096(9) 0.071(13) 0.120(11) 0.042(8)
C(243) 0.092(9) 0.123(13) 0.067(7) -0.006(9) -0.003(6) 0.025(7)
C(244) 0.135(11) 0.064(9) 0.055(6) -0.017(8) 0.037(6) 0.019(6)
C(261) 0.047(6) 0.037(6) 0.055(5) -0.011(5) 0.014(4) -0.008(4)
C(262) 0.049(6) 0.039(6) 0.060(6) -0.012(5) 0.007(5) -0.009(5)
C(263) 0.069(7) 0.043(7) 0.052(5) 0.005(6) 0.012(5) 0.002(5)
C(264) 0.055(6) 0.070(8) 0.047(5) -0.013(6) -0.006(5) 0.002(5)
C(271) 0.039(5) 0.031(6) 0.049(5) 0.000(4) 0.020(4) 0.002(4)
C(272) 0.050(6) 0.053(7) 0.056(6) 0.015(5) 0.007(4) 0.005(5)
C(273) 0.051(6) 0.039(7) 0.082(7) 0.011(5) 0.014(5) 0.000(5)
C(274) 0.040(5) 0.052(7) 0.072(6) 0.004(5) 0.015(5) 0.000(5)
C(280) 0.046(5) 0.046(7) 0.050(5) 0.003(5) 0.004(4) -0.010(4)
C(281) 0.050(6) 0.051(7) 0.036(5) -0.010(5) 0.005(4) -0.007(4)
C(282) 0.072(8) 0.080(10) 0.088(8) -0.036(7) -0.028(6) 0.030(7)
C(283) 0.061(9) 0.146(17) 0.153(13) -0.042(10) -0.038(8) 0.063(12)
C(284) 0.097(10) 0.092(12) 0.070(8) -0.006(9) -0.010(7) 0.023(7)
C(285) 0.073(8) 0.075(9) 0.058(6) -0.012(7) 0.011(6) 0.010(6)
C(286) 0.058(7) 0.052(8) 0.067(6) -0.002(6) 0.014(5) 0.003(5)
C(291) 0.024(4) 0.017(5) 0.043(5) -0.013(4) 0.005(4) 0.000(4)
C(292) 0.038(5) 0.051(7) 0.060(6) -0.006(5) 0.014(4) -0.001(5)
C(293) 0.063(7) 0.062(9) 0.056(6) 0.010(6) 0.020(5) 0.013(6)
C(294) 0.051(7) 0.079(10) 0.061(7) -0.014(7) 0.012(5) 0.016(6)
C(295) 0.055(6) 0.031(6) 0.071(7) -0.007(5) -0.008(5) 0.015(5)
C(296) 0.040(5) 0.044(7) 0.045(5) 0.001(5) -0.001(4) -0.008(5)

loop_
_atom_site_label
_atom_site_fract_x
_atom_site_fract_y
_atom_site_fract_z
_atom_site_U_iso_or_equiv
_atom_site_thermal_displace_type
_atom_site_calc_flag
Zr(1) 0.15152(5) 0.06454(5) 0.29358(2) 0.0319(3) Uani ?
Zr(2) -0.34775(5) 0.10461(5) 0.29890(2) 0.0299(3) Uani ?
O(110) 0.1126(3) 0.0203(3) 0.23399(16) 0.0360(17) Uani ?
O(210) -0.3849(3) 0.1479(3) 0.23932(14) 0.0313(17) Uani ?
N(17) 0.0913(4) -0.0255(4) 0.32702(19) 0.036(2) Uani ?
N(27) -0.4105(4) 0.1932(4) 0.33141(19) 0.035(2) Uani ?
C(11) 0.2997(5) 0.0770(6) 0.2892(3) 0.051(3) Uani ?
C(12) 0.2616(6) 0.1237(8) 0.2564(3) 0.065(4) Uani ?
C(13) 0.2277(6) 0.1869(6) 0.2776(4) 0.065(4) Uani ?
C(14) 0.2471(6) 0.1743(7) 0.3224(3) 0.064(4) Uani ?
C(15) 0.2936(5) 0.1071(6) 0.3292(3) 0.052(3) Uani ?
C(18) 0.1606(5) -0.0119(5) 0.3499(2) 0.035(3) Uani ?
C(19) 0.0468(5) 0.1508(5) 0.2990(3) 0.048(3) Uani ?
C(21) -0.1984(5) 0.0921(6) 0.2966(3) 0.047(3) Uani ?
C(22) -0.2075(5) 0.0603(6) 0.3362(3) 0.044(3) Uani ?
C(23) -0.2541(5) -0.0049(6) 0.3281(3) 0.052(3) Uani ?
C(24) -0.2709(5) -0.0150(6) 0.2821(3) 0.052(3) Uani ?
C(25) -0.2370(6) 0.0443(6) 0.2623(3) 0.053(3) Uani ?
C(28) -0.3402(5) 0.1818(5) 0.3563(3) 0.035(3) Uani ?
C(29) -0.4537(5) 0.0193(5) 0.3030(2) 0.039(3) Uani ?
C(111) 0.1176(5) -0.0033(5) 0.1930(2) 0.037(3) Uani ?
C(112) 0.1790(5) -0.0577(5) 0.1880(2) 0.035(3) Uani ?
C(113) 0.1841(5) -0.0824(5) 0.1460(3) 0.040(3) Uani ?
C(114) 0.1313(6) -0.0542(5) 0.1094(2) 0.046(3) Uani ?
C(115) 0.0725(5) -0.0016(5) 0.1161(3) 0.042(3) Uani ?
C(116) 0.0629(5) 0.0256(5) 0.1565(3) 0.041(3) Uani ?
C(121) 0.2376(5) -0.0871(4) 0.2255(2) 0.030(3) Uani ?
C(122) 0.3209(5) -0.0875(5) 0.2252(2) 0.041(3) Uani ?
C(123) 0.3762(5) -0.1135(5) 0.2594(3) 0.050(3) Uani ?
C(124) 0.3499(6) -0.1436(5) 0.2964(3) 0.053(3) Uani ?
C(125) 0.2672(6) -0.1450(6) 0.2968(3) 0.049(3) Uani ?
C(126) 0.2123(5) -0.1186(5) 0.2615(2) 0.037(3) Uani ?
C(141) 0.1410(8) -0.0806(7) 0.0625(3) 0.070(4) Uani ?
C(142) 0.1880(12) -0.1564(12) 0.0625(4) 0.198(9) Uani ?
C(143) 0.0525(10) -0.1109(13) 0.0411(4) 0.182(11) Uani ?
C(144) 0.1644(17) -0.0121(11) 0.0385(5) 0.286(16) Uani ?
C(161) -0.0031(5) 0.0847(5) 0.1605(3) 0.041(3) Uani ?
C(162) -0.0588(6) 0.1011(6) 0.1166(3) 0.063(3) Uani ?
C(163) 0.0365(5) 0.1610(5) 0.1775(3) 0.050(3) Uani ?
C(164) -0.0606(5) 0.0544(6) 0.1913(3) 0.053(3) Uani ?
C(171) 0.0227(5) -0.0783(6) 0.3329(3) 0.047(3) Uani ?
C(172) -0.0143(6) -0.0537(6) 0.3727(3) 0.065(4) Uani ?
C(173) 0.0589(6) -0.1624(5) 0.3407(3) 0.055(3) Uani ?
C(174) -0.0417(5) -0.0762(6) 0.2917(3) 0.059(3) Uani ?
C(180) 0.2008(5) -0.0445(6) 0.3936(3) 0.053(3) Uani ?
C(181) 0.2494(5) 0.0169(6) 0.4211(2) 0.039(3) Uani ?
C(182) 0.2108(6) 0.0838(6) 0.4307(3) 0.051(3) Uani ?
C(183) 0.2558(8) 0.1428(7) 0.4532(3) 0.067(4) Uani ?
C(184) 0.3378(9) 0.1377(7) 0.4663(3) 0.075(5) Uani ?
C(185) 0.3778(7) 0.0685(8) 0.4581(3) 0.082(5) Uani ?
C(186) 0.3335(6) 0.0093(6) 0.4360(3) 0.061(4) Uani ?
C(191) 0.0474(5) 0.1984(6) 0.3372(2) 0.039(3) Uani ?
C(192) 0.0798(6) 0.2743(6) 0.3387(3) 0.056(4) Uani ?
C(193) 0.0808(6) 0.3261(7) 0.3730(4) 0.065(4) Uani ?
C(194) 0.0528(8) 0.3007(9) 0.4108(4) 0.090(5) Uani ?
C(195) 0.0212(7) 0.2274(10) 0.4102(3) 0.083(5) Uani ?
C(196) 0.0188(5) 0.1756(6) 0.3746(3) 0.055(3) Uani ?
C(211) -0.3801(5) 0.1720(5) 0.1989(2) 0.036(3) Uani ?
C(212) -0.3193(5) 0.2293(5) 0.1945(2) 0.034(3) Uani ?
C(213) -0.3120(5) 0.2561(5) 0.1522(2) 0.044(3) Uani ?
C(214) -0.3634(5) 0.2298(5) 0.1155(2) 0.042(3) Uani ?
C(215) -0.4222(5) 0.1740(5) 0.1213(2) 0.041(3) Uani ?
C(216) -0.4320(5) 0.1453(5) 0.1621(2) 0.037(3) Uani ?
C(221) -0.2597(5) 0.2604(5) 0.2323(2) 0.037(3) Uani ?
C(222) -0.2874(5) 0.2904(5) 0.2688(3) 0.043(3) Uani ?
C(223) -0.2326(6) 0.3184(5) 0.3035(3) 0.048(3) Uani ?
C(224) -0.1486(6) 0.3174(5) 0.3039(3) 0.049(3) Uani ?
C(225) -0.1205(6) 0.2875(5) 0.2672(3) 0.050(3) Uani ?
C(226) -0.1779(5) 0.2591(5) 0.2324(2) 0.040(3) Uani ?
C(241) -0.3548(6) 0.2564(7) 0.0693(3) 0.056(4) Uani ?
C(242) -0.3148(11) 0.1921(8) 0.0480(4) 0.137(7) Uani ?
C(243) -0.4400(7) 0.2757(8) 0.0433(3) 0.096(5) Uani ?
C(244) -0.3069(8) 0.3298(7) 0.0703(3) 0.082(5) Uani ?
C(261) -0.4974(5) 0.0854(5) 0.1648(3) 0.046(3) Uani ?
C(262) -0.5542(5) 0.1130(5) 0.1962(3) 0.050(3) Uani ?
C(263) -0.4550(6) 0.0083(6) 0.1808(3) 0.055(3) Uani ?
C(264) -0.5546(6) 0.0678(6) 0.1202(3) 0.059(3) Uani ?
C(271) -0.4793(5) 0.2472(5) 0.3364(2) 0.038(3) Uani ?
C(272) -0.5413(5) 0.2438(6) 0.2938(2) 0.053(3) Uani ?
C(273) -0.4491(6) 0.3292(6) 0.3457(3) 0.057(3) Uani ?
C(274) -0.5221(5) 0.2169(6) 0.3731(3) 0.054(3) Uani ?
C(280) -0.3032(5) 0.2152(5) 0.3996(2) 0.048(3) Uani ?
C(281) -0.2562(6) 0.1575(6) 0.4288(2) 0.046(3) Uani ?
C(282) -0.1772(7) 0.1711(7) 0.4478(3) 0.085(4) Uani ?
C(283) -0.1321(8) 0.1147(10) 0.4748(5) 0.127(7) Uani ?
C(284) -0.1663(8) 0.0466(8) 0.4819(3) 0.089(5) Uani ?
C(285) -0.2435(7) 0.0321(7) 0.4638(3) 0.069(4) Uani ?
C(286) -0.2882(6) 0.0883(6) 0.4378(3) 0.059(4) Uani ?
C(291) -0.4513(4) -0.0364(5) 0.3387(2) 0.028(2) Uani ?
C(292) -0.4715(5) -0.0161(6) 0.3794(3) 0.049(3) Uani ?
C(293) -0.4643(6) -0.0672(7) 0.4137(3) 0.059(4) Uani ?
C(294) -0.4381(6) -0.1379(8) 0.4104(3) 0.063(4) Uani ?
C(295) -0.4175(5) -0.1615(6) 0.3700(3) 0.055(3) Uani ?
C(296) -0.4244(5) -0.1104(6) 0.3357(3) 0.044(3) Uani ?
C(901) 0.2310(11) 0.1622(11) 0.1233(5) 0.088(6) Uiso ?
C(902) 0.238(2) 0.204(2) 0.0856(9) 0.185(13) Uiso ?
C(903) 0.162(2) 0.237(2) 0.0666(11) 0.198(14) Uiso ?
C(904) 0.1432(17) 0.2740(19) 0.0270(9) 0.161(11) Uiso ?
C(905) 0.0762(10) 0.3078(11) 0.0051(5) 0.084(6) Uiso ?
H(11) 0.3263 0.0312 0.2850 0.0660 Uiso calc
H(12) 0.2581 0.1162 0.2267 0.0850 Uiso calc
H(13) 0.1984 0.2284 0.2638 0.0850 Uiso calc
H(14) 0.2317 0.2053 0.3439 0.0830 Uiso calc
H(15) 0.3164 0.0863 0.3561 0.0670 Uiso calc
H(21) -0.1710 0.1378 0.2932 0.0610 Uiso calc
H(22) -0.1858 0.0799 0.3635 0.0570 Uiso calc
H(23) -0.2715 -0.0366 0.3487 0.0670 Uiso calc
H(24) -0.3004 -0.0558 0.2676 0.0680 Uiso calc
H(25) -0.2390 0.0516 0.2326 0.0690 Uiso calc
H(113) 0.2237 -0.1186 0.1423 0.0530 Uiso calc
H(115) 0.0369 0.0169 0.0919 0.0550 Uiso calc
H(122) 0.3397 -0.0695 0.2006 0.0530 Uiso calc
H(123) 0.4321 -0.1113 0.2585 0.0650 Uiso calc
H(124) 0.3875 -0.1621 0.3199 0.0690 Uiso calc
H(125) 0.2481 -0.1639 0.3210 0.0640 Uiso calc
H(126) 0.1563 -0.1221 0.2620 0.0480 Uiso calc
H(14A) 0.2460 -0.1466 0.0698 0.2550 Uiso calc
H(14B) 0.1756 -0.1795 0.0342 0.2550 Uiso calc
H(14C) 0.1720 -0.1907 0.0836 0.2550 Uiso calc
H(14D) 0.0374 -0.1530 0.0579 0.2360 Uiso calc
H(14E) 0.0534 -0.1281 0.0119 0.2360 Uiso calc
H(14F) 0.0133 -0.0701 0.0404 0.2360 Uiso calc
H(14G) 0.1156 0.0135 0.0241 0.3720 Uiso calc
H(14H) 0.1963 -0.0285 0.0173 0.3720 Uiso calc
H(14I) 0.1962 0.0226 0.0587 0.3720 Uiso calc
H(16A) -0.0279 0.1273 0.0977 0.0820 Uiso calc
H(16B) -0.1040 0.1328 0.1212 0.0820 Uiso calc
H(16C) -0.0794 0.0534 0.1034 0.0820 Uiso calc
H(16D) 0.0836 0.1509 0.1996 0.0650 Uiso calc
H(16E) -0.0025 0.1911 0.1897 0.0650 Uiso calc
H(16F) 0.0533 0.1888 0.1540 0.0650 Uiso calc
H(16G) -0.0859 0.0071 0.1800 0.0690 Uiso calc
H(16H) -0.1025 0.0919 0.1932 0.0690 Uiso calc
H(16I) -0.0290 0.0455 0.2198 0.0690 Uiso calc
H(17A) 0.0264 -0.0587 0.3986 0.0850 Uiso calc
H(17B) -0.0605 -0.0859 0.3750 0.0850 Uiso calc
H(17C) -0.0320 -0.0010 0.3693 0.0850 Uiso calc
H(17D) 0.0835 -0.1775 0.3163 0.0720 Uiso calc
H(17E) 0.0155 -0.1976 0.3437 0.0720 Uiso calc
H(17F) 0.0998 -0.1632 0.3667 0.0720 Uiso calc
H(17G) -0.0641 -0.0252 0.2875 0.0770 Uiso calc
H(17H) -0.0849 -0.1119 0.2943 0.0770 Uiso calc
H(17I) -0.0170 -0.0902 0.2672 0.0770 Uiso calc
H(182) 0.1543 0.0891 0.4219 0.0670 Uiso calc
H(183) 0.2287 0.1872 0.4595 0.0870 Uiso calc
H(184) 0.3675 0.1786 0.4805 0.0980 Uiso calc
H(185) 0.4341 0.0631 0.4677 0.1070 Uiso calc
H(186) 0.3599 -0.0362 0.4309 0.0790 Uiso calc
H(18A) 0.1589 -0.0648 0.4087 0.0700 Uiso calc
H(18B) 0.2370 -0.0865 0.3891 0.0700 Uiso calc
H(192) 0.1022 0.2908 0.3150 0.0730 Uiso calc
H(193) 0.0994 0.3763 0.3711 0.0850 Uiso calc
H(194) 0.0556 0.3322 0.4351 0.1170 Uiso calc
H(195) 0.0004 0.2107 0.4344 0.1080 Uiso calc
H(196) -0.0021 0.1262 0.3763 0.0720 Uiso calc
H(19A) 0.0429 0.1854 0.2743 0.0620 Uiso calc
H(19B) -0.0039 0.1214 0.2948 0.0620 Uiso calc
H(213) -0.2716 0.2920 0.1493 0.0580 Uiso calc
H(215) -0.4565 0.1551 0.0967 0.0530 Uiso calc
H(222) -0.3434 0.2914 0.2695 0.0560 Uiso calc
H(223) -0.2522 0.3385 0.3273 0.0630 Uiso calc
H(224) -0.1119 0.3360 0.3277 0.0640 Uiso calc
H(225) -0.0646 0.2867 0.2662 0.0650 Uiso calc
H(226) -0.1591 0.2385 0.2085 0.0520 Uiso calc
H(24A) -0.3112 0.2064 0.0187 0.1790 Uiso calc
H(24B) -0.3471 0.1461 0.0476 0.1790 Uiso calc
H(24C) -0.2606 0.1829 0.0641 0.1790 Uiso calc
H(24D) -0.4686 0.3084 0.0603 0.1250 Uiso calc
H(24E) -0.4706 0.2290 0.0363 0.1250 Uiso calc
H(24F) -0.4341 0.3017 0.0168 0.1250 Uiso calc
H(24G) -0.2524 0.3220 0.0863 0.1070 Uiso calc
H(24H) -0.3337 0.3693 0.0841 0.1070 Uiso calc
H(24I) -0.3040 0.3453 0.0410 0.1070 Uiso calc
H(26A) -0.5216 0.1251 0.2240 0.0650 Uiso calc
H(26B) -0.5926 0.0730 0.1996 0.0650 Uiso calc
H(26C) -0.5836 0.1581 0.1844 0.0650 Uiso calc
H(26D) -0.4269 -0.0119 0.1588 0.0710 Uiso calc
H(26E) -0.4957 -0.0280 0.1863 0.0710 Uiso calc
H(26F) -0.4162 0.0170 0.2071 0.0710 Uiso calc
H(26G) -0.5859 0.1129 0.1102 0.0770 Uiso calc
H(26H) -0.5913 0.0265 0.1239 0.0770 Uiso calc
H(26I) -0.5216 0.0531 0.0991 0.0770 Uiso calc
H(27A) -0.5149 0.2588 0.2701 0.0690 Uiso calc
H(27B) -0.5860 0.2782 0.2955 0.0690 Uiso calc
H(27C) -0.5619 0.1922 0.2891 0.0690 Uiso calc
H(27D) -0.4108 0.3305 0.3727 0.0740 Uiso calc
H(27E) -0.4950 0.3620 0.3478 0.0740 Uiso calc
H(27F) -0.4226 0.3468 0.3225 0.0740 Uiso calc
H(27G) -0.5434 0.1663 0.3658 0.0700 Uiso calc
H(27H) -0.5663 0.2508 0.3766 0.0700 Uiso calc
H(27I) -0.4831 0.2148 0.3999 0.0700 Uiso calc
H(282) -0.1525 0.2177 0.4431 0.1110 Uiso calc
H(283) -0.0781 0.1247 0.4878 0.1650 Uiso calc
H(284) -0.1359 0.0098 0.4994 0.1160 Uiso calc
H(285) -0.2675 -0.0149 0.4683 0.0890 Uiso calc
H(286) -0.3428 0.0780 0.4260 0.0760 Uiso calc
H(28A) -0.2671 0.2574 0.3953 0.0620 Uiso calc
H(28B) -0.3467 0.2359 0.4134 0.0620 Uiso calc
H(292) -0.4904 0.0335 0.3832 0.0640 Uiso calc
H(293) -0.4783 -0.0512 0.4399 0.0770 Uiso calc
H(294) -0.4331 -0.1717 0.4338 0.0820 Uiso calc
H(295) -0.3992 -0.2114 0.3668 0.0710 Uiso calc
H(296) -0.4103 -0.1269 0.3096 0.0570 Uiso calc
H(29A) -0.5028 0.0501 0.3025 0.0510 Uiso calc
H(29B) -0.4622 -0.0102 0.2762 0.0510 Uiso calc
H(90A) 0.1739 0.1545 0.1244 0.1140 Uiso calc
H(90B) 0.2565 0.1907 0.1485 0.1140 Uiso calc
H(90C) 0.2576 0.1132 0.1228 0.1140 Uiso calc
H(90E) 0.2566 0.1692 0.0647 0.2410 Uiso calc
H(90F) 0.2792 0.2436 0.0928 0.2410 Uiso calc
H(90G) 0.1219 0.1961 0.0656 0.2570 Uiso calc
H(90H) 0.1497 0.2738 0.0880 0.2570 Uiso calc
H(90I) 0.1849 0.3137 0.0288 0.2100 Uiso calc
H(90J) 0.1573 0.2364 0.0066 0.2100 Uiso calc
H(90K) 0.0368 0.2692 -0.0065 0.1090 Uiso calc
H(90L) 0.0906 0.3376 -0.0184 0.1090 Uiso calc
H(90M) 0.0530 0.3410 0.0243 0.1090 Uiso calc

loop_
_geom_angle_atom_site_label_1
_geom_angle_atom_site_label_2
_geom_angle_atom_site_label_3
_geom_angle
_geom_angle_publ_flag
O(110) Zr(1) C(18) 118.4(3) ?
O(110) Zr(1) N(17) 93.9(2) ?
C(18) Zr(1) N(17) 33.3(2) ?
O(110) Zr(1) C(19) 101.2(2) ?
C(18) Zr(1) C(19) 106.2(3) ?
N(17) Zr(1) C(19) 91.0(3) ?
O(110) Zr(1) C(11) 98.0(3) ?
C(18) Zr(1) C(11) 99.8(3) ?
N(17) Zr(1) C(11) 128.2(3) ?
C(19) Zr(1) C(11) 134.7(3) ?
O(110) Zr(1) C(15) 129.8(3) ?
C(18) Zr(1) C(15) 84.2(3) ?
N(17) Zr(1) C(15) 117.5(3) ?
C(19) Zr(1) C(15) 115.3(4) ?
C(11) Zr(1) C(15) 31.8(3) ?
O(110) Zr(1) C(14) 133.9(3) ?
C(18) Zr(1) C(14) 102.8(3) ?
N(17) Zr(1) C(14) 131.9(3) ?
C(19) Zr(1) C(14) 85.1(4) ?
C(11) Zr(1) C(14) 52.9(3) ?
C(15) Zr(1) C(14) 31.9(3) ?
O(110) Zr(1) C(12) 82.6(3) ?
C(18) Zr(1) C(12) 131.3(4) ?
N(17) Zr(1) C(12) 156.8(4) ?
C(19) Zr(1) C(12) 112.1(4) ?
C(11) Zr(1) C(12) 31.5(3) ?
C(15) Zr(1) C(12) 52.9(3) ?
C(14) Zr(1) C(12) 53.6(3) ?
O(110) Zr(1) C(13) 103.0(3) ?
C(18) Zr(1) C(13) 134.0(3) ?
N(17) Zr(1) C(13) 162.9(3) ?
C(19) Zr(1) C(13) 83.0(4) ?
C(11) Zr(1) C(13) 52.7(3) ?
C(15) Zr(1) C(13) 52.5(3) ?
C(14) Zr(1) C(13) 31.8(3) ?
C(12) Zr(1) C(13) 32.8(3) ?
O(210) Zr(2) N(27) 94.2(2) ?
O(210) Zr(2) C(28) 119.1(3) ?
N(27) Zr(2) C(28) 34.0(2) ?
O(210) Zr(2) C(29) 100.5(2) ?
N(27) Zr(2) C(29) 89.9(3) ?
C(28) Zr(2) C(29) 106.0(3) ?
O(210) Zr(2) C(21) 98.5(2) ?
N(27) Zr(2) C(21) 128.6(3) ?
C(28) Zr(2) C(21) 99.3(3) ?
C(29) Zr(2) C(21) 135.2(3) ?
O(210) Zr(2) C(23) 133.5(3) ?
N(27) Zr(2) C(23) 132.1(3) ?
C(28) Zr(2) C(23) 102.8(3) ?
C(29) Zr(2) C(23) 85.4(3) ?
C(21) Zr(2) C(23) 52.9(3) ?
O(210) Zr(2) C(22) 130.5(3) ?
N(27) Zr(2) C(22) 118.1(3) ?
C(28) Zr(2) C(22) 84.1(3) ?
C(29) Zr(2) C(22) 114.9(3) ?
C(21) Zr(2) C(22) 32.1(3) ?
C(23) Zr(2) C(22) 31.5(3) ?
O(210) Zr(2) C(24) 101.4(3) ?
N(27) Zr(2) C(24) 164.1(3) ?
C(28) Zr(2) C(24) 134.6(3) ?
C(29) Zr(2) C(24) 84.2(3) ?
C(21) Zr(2) C(24) 52.3(3) ?
C(23) Zr(2) C(24) 32.7(3) ?
C(22) Zr(2) C(24) 52.6(3) ?
O(210) Zr(2) C(25) 82.2(2) ?
N(27) Zr(2) C(25) 158.2(3) ?
C(28) Zr(2) C(25) 131.8(3) ?
C(29) Zr(2) C(25) 111.9(4) ?
C(21) Zr(2) C(25) 32.6(3) ?
C(23) Zr(2) C(25) 53.7(3) ?
C(22) Zr(2) C(25) 53.6(3) ?
C(24) Zr(2) C(25) 31.3(3) ?
C(111) O(110) Zr(1) 157.3(5) ?
C(211) O(210) Zr(2) 158.5(5) ?
C(18) N(17) C(171) 132.8(7) ?
C(18) N(17) Zr(1) 72.2(5) ?
C(171) N(17) Zr(1) 155.0(5) ?
C(28) N(27) C(271) 130.5(7) ?
C(28) N(27) Zr(2) 73.9(5) ?
C(271) N(27) Zr(2) 155.6(5) ?
C(12) C(11) C(15) 110.7(9) ?
C(12) C(11) Zr(1) 76.4(5) ?
C(15) C(11) Zr(1) 75.5(5) ?
C(11) C(12) C(13) 106.0(8) ?
C(11) C(12) Zr(1) 72.1(5) ?
C(13) C(12) Zr(1) 74.5(5) ?
C(14) C(13) C(12) 107.5(9) ?
C(14) C(13) Zr(1) 73.0(5) ?
C(12) C(13) Zr(1) 72.7(6) ?
C(15) C(14) C(13) 107.7(9) ?
C(15) C(14) Zr(1) 73.5(5) ?
C(13) C(14) Zr(1) 75.2(5) ?
C(11) C(15) C(14) 108.1(8) ?
C(11) C(15) Zr(1) 72.7(5) ?
C(14) C(15) Zr(1) 74.6(5) ?
N(17) C(18) C(180) 130.4(8) ?
N(17) C(18) Zr(1) 74.6(5) ?
C(180) C(18) Zr(1) 155.0(6) ?
C(191) C(19) Zr(1) 122.2(5) ?
C(22) C(21) C(25) 109.5(9) ?
C(22) C(21) Zr(2) 75.1(5) ?
C(25) C(21) Zr(2) 75.9(5) ?
C(23) C(22) C(21) 108.3(8) ?
C(23) C(22) Zr(2) 74.1(5) ?
C(21) C(22) Zr(2) 72.8(5) ?
C(22) C(23) C(24) 106.9(8) ?
C(22) C(23) Zr(2) 74.4(5) ?
C(24) C(23) Zr(2) 74.4(5) ?
C(25) C(24) C(23) 109.8(8) ?
C(25) C(24) Zr(2) 74.8(5) ?
C(23) C(24) Zr(2) 72.8(5) ?
C(24) C(25) C(21) 105.4(7) ?
C(24) C(25) Zr(2) 73.9(5) ?
C(21) C(25) Zr(2) 71.5(5) ?
N(27) C(28) C(280) 131.4(7) ?
N(27) C(28) Zr(2) 72.1(5) ?
C(280) C(28) Zr(2) 156.4(6) ?
C(291) C(29) Zr(2) 123.0(5) ?
O(110) C(111) C(116) 120.9(7) ?
O(110) C(111) C(112) 118.1(7) ?
C(116) C(111) C(112) 121.1(7) ?
C(113) C(112) C(111) 118.2(7) ?
C(113) C(112) C(121) 119.9(8) ?
C(111) C(112) C(121) 121.9(7) ?
C(112) C(113) C(114) 121.7(8) ?
C(115) C(114) C(113) 117.5(7) ?
C(115) C(114) C(141) 122.0(8) ?
C(113) C(114) C(141) 120.5(9) ?
C(114) C(115) C(116) 124.5(8) ?
C(115) C(116) C(111) 116.9(8) ?
C(115) C(116) C(161) 120.5(7) ?
C(111) C(116) C(161) 122.7(7) ?
C(122) C(121) C(126) 116.9(7) ?
C(122) C(121) C(112) 120.9(7) ?
C(126) C(121) C(112) 122.1(7) ?
C(123) C(122) C(121) 122.0(8) ?
C(122) C(123) C(124) 120.5(9) ?
C(125) C(124) C(123) 118.0(8) ?
C(124) C(125) C(126) 120.4(9) ?
C(125) C(126) C(121) 122.0(8) ?
C(144) C(141) C(142) 120.7(14) ?
C(144) C(141) C(114) 108.2(9) ?
C(142) C(141) C(114) 112.8(8) ?
C(144) C(141) C(143) 110.9(14) ?
C(142) C(141) C(143) 98.4(13) ?
C(114) C(141) C(143) 104.5(9) ?
C(116) C(161) C(163) 110.1(7) ?
C(116) C(161) C(162) 112.2(7) ?
C(163) C(161) C(162) 107.6(7) ?
C(116) C(161) C(164) 110.4(7) ?
C(163) C(161) C(164) 110.3(7) ?
C(162) C(161) C(164) 106.1(7) ?
N(17) C(171) C(174) 108.4(7) ?
N(17) C(171) C(172) 110.3(7) ?
C(174) C(171) C(172) 110.9(8) ?
N(17) C(171) C(173) 108.1(7) ?
C(174) C(171) C(173) 110.0(8) ?
C(172) C(171) C(173) 109.1(7) ?
C(181) C(180) C(18) 110.5(7) ?
C(182) C(181) C(186) 118.7(9) ?
C(182) C(181) C(180) 119.8(8) ?
C(186) C(181) C(180) 121.4(9) ?
C(183) C(182) C(181) 120.3(9) ?
C(184) C(183) C(182) 121.8(11) ?
C(183) C(184) C(185) 118.5(11) ?
C(186) C(185) C(184) 120.0(11) ?
C(185) C(186) C(181) 120.5(11) ?
C(196) C(191) C(192) 114.8(8) ?
C(196) C(191) C(19) 125.0(9) ?
C(192) C(191) C(19) 120.3(8) ?
C(193) C(192) C(191) 125.2(9) ?
C(192) C(193) C(194) 118.6(11) ?
C(195) C(194) C(193) 117.4(10) ?
C(194) C(195) C(196) 123.5(11) ?
C(191) C(196) C(195) 120.5(10) ?
O(210) C(211) C(216) 122.8(8) ?
O(210) C(211) C(212) 117.5(6) ?
C(216) C(211) C(212) 119.6(7) ?
C(213) C(212) C(211) 119.3(7) ?
C(213) C(212) C(221) 117.3(7) ?
C(211) C(212) C(221) 123.4(6) ?
C(214) C(213) C(212) 121.3(8) ?
C(213) C(214) C(215) 117.4(7) ?
C(213) C(214) C(241) 122.0(8) ?
C(215) C(214) C(241) 120.4(7) ?
C(216) C(215) C(214) 123.7(7) ?
C(211) C(216) C(215) 118.5(8) ?
C(211) C(216) C(261) 121.9(7) ?
C(215) C(216) C(261) 119.5(7) ?
C(226) C(221) C(222) 118.4(8) ?
C(226) C(221) C(212) 121.0(7) ?
C(222) C(221) C(212) 120.6(8) ?
C(223) C(222) C(221) 120.5(8) ?
C(222) C(223) C(224) 121.6(8) ?
C(223) C(224) C(225) 118.2(8) ?
C(226) C(225) C(224) 119.0(9) ?
C(221) C(226) C(225) 122.4(8) ?
C(244) C(241) C(242) 111.6(10) ?
C(244) C(241) C(243) 104.9(10) ?
C(242) C(241) C(243) 111.2(10) ?
C(244) C(241) C(214) 111.8(8) ?
C(242) C(241) C(214) 108.1(9) ?
C(243) C(241) C(214) 109.3(8) ?
C(216) C(261) C(262) 110.0(7) ?
C(216) C(261) C(263) 109.0(7) ?
C(262) C(261) C(263) 110.7(7) ?
C(216) C(261) C(264) 114.2(7) ?
C(262) C(261) C(264) 106.5(7) ?
C(263) C(261) C(264) 106.4(7) ?
N(27) C(271) C(273) 112.1(7) ?
N(27) C(271) C(272) 106.8(6) ?
C(273) C(271) C(272) 110.4(7) ?
N(27) C(271) C(274) 108.7(7) ?
C(273) C(271) C(274) 110.8(7) ?
C(272) C(271) C(274) 107.9(7) ?
C(281) C(280) C(28) 112.2(7) ?
C(282) C(281) C(286) 116.2(9) ?
C(282) C(281) C(280) 120.8(9) ?
C(286) C(281) C(280) 123.0(8) ?
C(281) C(282) C(283) 120.3(11) ?
C(284) C(283) C(282) 121.0(11) ?
C(285) C(284) C(283) 119.8(12) ?
C(284) C(285) C(286) 119.1(11) ?
C(281) C(286) C(285) 123.6(10) ?
C(296) C(291) C(292) 115.4(7) ?
C(296) C(291) C(29) 122.1(7) ?
C(292) C(291) C(29) 122.4(8) ?
C(293) C(292) C(291) 122.3(10) ?
C(294) C(293) C(292) 121.6(10) ?
C(293) C(294) C(295) 118.4(9) ?
C(296) C(295) C(294) 120.2(10) ?
C(291) C(296) C(295) 122.2(8) ?
C(905) C(904) C(903) 135(3) ?
C(901) C(902) C(903) 111(3) ?
C(904) C(903) C(902) 127(3) ?

loop_
_geom_bond_atom_site_label_1
_geom_bond_atom_site_label_2
_geom_bond_distance
_geom_bond_publ_flag
Zr(1) O(110) 2.009(5) ?
Zr(1) C(18) 2.186(8) ?
Zr(1) N(17) 2.213(7) ?
Zr(1) C(19) 2.319(8) ?
Zr(1) C(11) 2.489(9) ?
Zr(1) C(15) 2.524(8) ?
Zr(1) C(14) 2.538(9) ?
Zr(1) C(12) 2.542(9) ?
Zr(1) C(13) 2.565(9) ?
Zr(2) O(210) 1.998(4) ?
Zr(2) N(27) 2.202(7) ?
Zr(2) C(28) 2.223(8) ?
Zr(2) C(29) 2.317(8) ?
Zr(2) C(21) 2.494(8) ?
Zr(2) C(23) 2.519(8) ?
Zr(2) C(22) 2.522(8) ?
Zr(2) C(24) 2.540(9) ?
Zr(2) C(25) 2.550(8) ?
O(110) C(111) 1.359(8) ?
O(210) C(211) 1.346(8) ?
N(17) C(18) 1.259(9) ?
N(17) C(171) 1.496(11) ?
N(27) C(28) 1.293(9) ?
N(27) C(271) 1.504(10) ?
C(11) C(12) 1.367(13) ?
C(11) C(15) 1.374(12) ?
C(12) C(13) 1.444(15) ?
C(13) C(14) 1.397(13) ?
C(14) C(15) 1.393(14) ?
C(18) C(180) 1.518(11) ?
C(19) C(191) 1.451(11) ?
C(21) C(22) 1.385(11) ?
C(21) C(25) 1.415(12) ?
C(22) C(23) 1.367(12) ?
C(23) C(24) 1.425(12) ?
C(24) C(25) 1.372(13) ?
C(28) C(280) 1.498(10) ?
C(29) C(291) 1.471(10) ?
C(111) C(116) 1.415(11) ?
C(111) C(112) 1.416(11) ?
C(112) C(113) 1.397(10) ?
C(112) C(121) 1.471(10) ?
C(113) C(114) 1.398(11) ?
C(114) C(115) 1.378(12) ?
C(114) C(141) 1.569(12) ?
C(115) C(116) 1.380(11) ?
C(116) C(161) 1.519(12) ?
C(121) C(122) 1.379(11) ?
C(121) C(126) 1.381(10) ?
C(122) C(123) 1.355(11) ?
C(123) C(124) 1.405(12) ?
C(124) C(125) 1.371(12) ?
C(125) C(126) 1.374(10) ?
C(141) C(144) 1.492(19) ?
C(141) C(142) 1.529(18) ?
C(141) C(143) 1.585(19) ?
C(161) C(163) 1.531(11) ?
C(161) C(162) 1.535(11) ?
C(161) C(164) 1.562(12) ?
C(171) C(174) 1.516(11) ?
C(171) C(172) 1.541(12) ?
C(171) C(173) 1.581(12) ?
C(180) C(181) 1.509(12) ?
C(181) C(182) 1.384(12) ?
C(181) C(186) 1.391(12) ?
C(182) C(183) 1.382(13) ?
C(183) C(184) 1.348(15) ?
C(184) C(185) 1.417(16) ?
C(185) C(186) 1.375(14) ?
C(191) C(196) 1.393(11) ?
C(191) C(192) 1.421(13) ?
C(192) C(193) 1.396(13) ?
C(193) C(194) 1.412(16) ?
C(194) C(195) 1.374(17) ?
C(195) C(196) 1.426(15) ?
C(211) C(216) 1.383(10) ?
C(211) C(212) 1.439(11) ?
C(212) C(213) 1.425(10) ?
C(212) C(221) 1.496(10) ?
C(213) C(214) 1.377(11) ?
C(214) C(215) 1.406(12) ?
C(214) C(241) 1.547(11) ?
C(215) C(216) 1.404(10) ?
C(216) C(261) 1.513(12) ?
C(221) C(226) 1.352(11) ?
C(221) C(222) 1.402(11) ?
C(222) C(223) 1.371(11) ?
C(223) C(224) 1.386(12) ?
C(224) C(225) 1.409(12) ?
C(225) C(226) 1.399(11) ?
C(241) C(244) 1.499(14) ?
C(241) C(242) 1.511(15) ?
C(241) C(243) 1.533(13) ?
C(261) C(262) 1.550(12) ?
C(261) C(263) 1.554(12) ?
C(261) C(264) 1.567(11) ?
C(271) C(273) 1.519(12) ?
C(271) C(272) 1.528(10) ?
C(271) C(274) 1.543(11) ?
C(280) C(281) 1.478(12) ?
C(281) C(282) 1.356(12) ?
C(281) C(286) 1.364(13) ?
C(282) C(283) 1.414(16) ?
C(283) C(284) 1.347(18) ?
C(284) C(285) 1.324(15) ?
C(285) C(286) 1.392(14) ?
C(291) C(296) 1.369(11) ?
C(291) C(292) 1.414(11) ?
C(292) C(293) 1.380(12) ?
C(293) C(294) 1.312(14) ?
C(294) C(295) 1.421(13) ?
C(295) C(296) 1.379(12) ?
C(901) C(902) 1.40(3) ?
C(905) C(904) 1.33(3) ?
C(904) C(903) 1.38(3) ?
C(902) C(903) 1.42(4) ?
